data_7111041
loop_
_publ_author_name
'Yam, Vivian Wing-Wah'
'Pui, Yung-Lin'
'Wong, Keith Man-Chung'
'Cheung, Kung-Kai'

_publ_contact_author
;
    ENTER NAME
 ENTER ADDRESS
;
_publ_section_title
;
 Syntheses and structural characterization of novel luminescent
 heteronuclear rhenium(i)--zinc(ii) and --cadmium(ii) chalcogenolate
 complexes
;
_journal_issue 18
_journal_name_full 'Chemical Communications'
_journal_page_first 1751
_journal_paper_doi 10.1039/b005092j
_journal_year 2000
_chemical_formula_moiety '(C60 H46 N8 O6 S2 Cd1 Re2) 2(P1 F6)'
_chemical_formula_sum 'C60 H46 Cd F12 N8 O6 P2 Re2 S2'
_chemical_formula_weight 1813.95
_space_group_IT_number 13
_symmetry_cell_setting monoclinic
_symmetry_Int_Tables_number 13
_symmetry_space_group_name_Hall '-P 2yac'
_symmetry_space_group_name_H-M 'P 1 2/n 1'
_audit_creation_date 'Fri Jan  7 18:28:51 2000'
_audit_creation_method 'from TEXRAY.INF file'
_cell_angle_alpha 90
_cell_angle_beta 106.34(2)
_cell_angle_gamma 90
_cell_formula_units_Z 2
_cell_length_a 13.691(2)
_cell_length_b 15.663(3)
_cell_length_c 15.551(3)
_cell_measurement_reflns_used 0
_cell_measurement_temperature 301.2
_cell_measurement_theta_max 0.0
_cell_measurement_theta_min 0.0
_cell_volume 3200.1(10)
_computing_cell_refinement 'MAR Data Collection Software & DENZO'
_computing_data_collection 'MAR Data Collection Software & DENZO'
_computing_data_reduction teXsan
_computing_publication_material teXsan
_computing_structure_refinement teXsan
_computing_structure_solution 'DIRDIF92 (PATTY)'
_diffrn_ambient_temperature 301.2
_diffrn_measurement_device 'MAR IPDS'
_diffrn_measurement_method oscillation
_diffrn_orient_matrix_UB_11 0.00000
_diffrn_orient_matrix_UB_12 0.00000
_diffrn_orient_matrix_UB_13 0.00000
_diffrn_orient_matrix_UB_21 0.00000
_diffrn_orient_matrix_UB_22 0.00000
_diffrn_orient_matrix_UB_23 0.00000
_diffrn_orient_matrix_UB_31 0.00000
_diffrn_orient_matrix_UB_32 0.00000
_diffrn_orient_matrix_UB_33 0.00000
_diffrn_radiation_detector 'imaging plate'
_diffrn_radiation_monochromator graphite
_diffrn_radiation_source 'X-ray tube'
_diffrn_radiation_type MoKalpha
_diffrn_radiation_wavelength 0.7107
_diffrn_reflns_av_R_equivalents 0.00
_diffrn_reflns_limit_h_max 16
_diffrn_reflns_limit_h_min 0
_diffrn_reflns_limit_k_max 18
_diffrn_reflns_limit_k_min 0
_diffrn_reflns_limit_l_max 17
_diffrn_reflns_limit_l_min -18
_diffrn_reflns_number 6102
_diffrn_reflns_theta_max 25.47
_diffrn_standards_decay_% 0.00
_diffrn_standards_interval_count 0
_diffrn_standards_number 0
_exptl_absorpt_coefficient_mu 4.312
_exptl_absorpt_correction_type none
_exptl_crystal_colour orange
_exptl_crystal_density_diffrn 1.882
_exptl_crystal_density_meas 0.000
_exptl_crystal_description prism
_exptl_crystal_F_000 1756.00
_exptl_crystal_size_max 0.350
_exptl_crystal_size_mid 0.150
_exptl_crystal_size_min 0.100
_refine_diff_density_max 1.00
_refine_diff_density_min -1.38
_refine_ls_extinction_coef 10.07771
_refine_ls_extinction_method Zachariasen_type_2_Gaussian_isotropic
_refine_ls_goodness_of_fit_obs 1.270
_refine_ls_hydrogen_treatment noref
_refine_ls_matrix_type full
_refine_ls_number_parameters 440
_refine_ls_number_reflns 4914
_refine_ls_number_restraints 0
_refine_ls_R_factor_obs 0.0380
_refine_ls_shift/esd_max 1.9380
_refine_ls_structure_factor_coef F
_refine_ls_weighting_scheme sigma
_refine_ls_wR_factor_obs 0.0563
_reflns_number_observed 4914
_reflns_number_total 6102
_reflns_observed_criterion 3.00
_cod_data_source_file b005092jsup1.cif
_cod_data_source_block ip587_Yam_complex_4_08_11_1998
_cod_original_cell_volume 3200(1)
_cod_original_sg_symbol_H-M 'P 2/n      '
_cod_original_formula_sum 'C60 H46 Cd F12 N8 O6 P2 S2 Re2 '
_cod_database_code 7111041

loop_
_symmetry_equiv_pos_as_xyz
'   +x,   +y,   +z'
'1/2+x,   -y,1/2+z'
'   -x,   -y,   -z'
'1/2-x,   +y,1/2-z'

loop_
_atom_site_aniso_label
_atom_site_aniso_U_11
_atom_site_aniso_U_22
_atom_site_aniso_U_33
_atom_site_aniso_U_12
_atom_site_aniso_U_13
_atom_site_aniso_U_23
Re(1) 0.0418(2) 0.0476(2) 0.0455(2) -0.00574(8) 0.0125(1) 0.00121(8)
Cd(1) 0.0435(3) 0.0461(3) 0.0360(3) 0.0000 0.0083(2) 0.0000
S(1) 0.0700(10) 0.068(1) 0.0485(8) -0.0291(8) 0.0112(7) 0.0071(7)
P(1) 0.078(2) 0.065(1) 0.057(1) 0.0000 0.020(1) 0.0000
P(2) 0.066(2) 0.082(2) 0.068(2) 0.0000 0.018(1) 0.0000
F(1) 0.098(4) 0.200(6) 0.087(3) -0.017(4) 0.042(3) -0.014(4)
F(2) 0.152(5) 0.162(5) 0.156(5) 0.062(5) 0.060(4) 0.067(4)
F(3) 0.225(8) 0.208(7) 0.137(4) 0.116(6) 0.075(5) 0.106(4)
F(4) 0.14(1) 0.15(1) 0.14(1) 0.06(1) 0.03(1) 0.02(1)
F(4') 0.29(3) 0.08(1) 0.10(1) 0.0000 0.07(2) 0.0000
F(5) 0.18(3) 0.17(2) 0.12(1) -0.13(2) 0.00(2) 0.01(2)
F(5') 0.24(5) 0.09(2) 0.26(4) 0.0000 0.08(5) 0.0000
F(6) 0.151(5) 0.153(6) 0.081(3) 0.010(4) 0.024(3) 0.010(3)
F(7) 0.075(8) 0.30(3) 0.19(2) 0.01(1) 0.051(9) 0.04(2)
O(1) 0.081(3) 0.083(4) 0.079(3) -0.044(3) 0.007(3) 0.005(3)
O(2) 0.063(3) 0.085(3) 0.079(3) 0.005(3) -0.008(3) 0.018(3)
O(3) 0.113(4) 0.116(5) 0.073(3) -0.013(4) 0.053(3) -0.023(3)
N(1) 0.047(3) 0.042(2) 0.053(3) -0.003(2) 0.011(2) 0.005(2)
N(2) 0.045(2) 0.046(3) 0.049(3) -0.007(2) 0.016(2) 0.000(2)
N(3) 0.046(2) 0.045(2) 0.049(3) 0.002(2) 0.013(2) 0.001(2)
N(4) 0.046(3) 0.049(3) 0.047(3) -0.002(2) 0.010(2) -0.005(2)
C(1) 0.061(4) 0.069(4) 0.047(3) -0.006(3) 0.012(3) 0.008(3)
C(2) 0.044(3) 0.058(4) 0.058(4) -0.009(3) 0.011(3) -0.002(3)
C(3) 0.062(4) 0.066(4) 0.067(4) -0.012(3) 0.024(3) -0.003(3)
C(4) 0.062(4) 0.050(3) 0.068(4) 0.007(3) 0.021(3) 0.004(3)
C(5) 0.054(4) 0.053(4) 0.095(5) 0.003(3) 0.018(4) 0.007(4)
C(6) 0.073(5) 0.056(4) 0.082(5) 0.003(3) -0.004(4) 0.016(3)
C(7) 0.053(3) 0.059(3) 0.062(4) 0.001(3) 0.010(3) 0.009(3)
C(8) 0.049(3) 0.047(3) 0.050(3) -0.012(3) 0.012(3) 0.005(2)
C(9) 0.047(3) 0.044(3) 0.046(3) -0.010(2) 0.013(2) 0.006(2)
C(10) 0.062(4) 0.069(4) 0.051(4) -0.018(3) 0.018(3) 0.003(3)
C(11) 0.064(4) 0.076(4) 0.063(4) -0.011(3) 0.029(3) -0.013(3)
C(12) 0.055(4) 0.074(4) 0.081(5) -0.007(3) 0.034(3) -0.017(4)
C(13) 0.050(3) 0.053(3) 0.067(4) -0.005(3) 0.016(3) -0.003(3)
C(14) 0.056(3) 0.046(3) 0.047(3) -0.015(3) 0.014(3) 0.002(2)
C(15) 0.059(4) 0.055(4) 0.068(4) -0.008(3) 0.019(3) 0.005(3)
C(16) 0.069(4) 0.058(4) 0.081(5) -0.005(3) 0.003(4) 0.015(4)
C(17) 0.091(5) 0.077(5) 0.058(4) -0.031(4) 0.009(4) 0.014(4)
C(18) 0.080(5) 0.077(5) 0.057(4) -0.026(4) 0.028(4) -0.007(3)
C(19) 0.062(4) 0.052(3) 0.064(4) -0.016(3) 0.025(3) 0.002(3)
C(20) 0.128(9) 0.16(1) 0.060(6) -0.040(8) -0.002(5) 0.015(6)
C(21) 0.051(3) 0.070(4) 0.057(4) 0.007(3) 0.005(3) -0.008(3)
C(22) 0.053(3) 0.066(4) 0.076(5) 0.000(3) -0.004(3) 0.005(4)
C(23) 0.066(4) 0.072(4) 0.050(4) -0.013(3) -0.001(3) 0.002(3)
C(24) 0.070(4) 0.060(4) 0.043(3) -0.011(3) 0.011(3) -0.004(3)
C(25) 0.046(3) 0.044(3) 0.042(3) -0.010(2) 0.013(2) 0.002(2)
C(26) 0.065(3) 0.037(3) 0.045(3) -0.007(2) 0.022(3) -0.005(2)
C(27) 0.076(4) 0.063(4) 0.065(4) -0.002(3) 0.028(4) -0.015(3)
C(28) 0.087(5) 0.062(4) 0.092(6) 0.003(4) 0.041(5) -0.023(4)
C(29) 0.070(4) 0.064(4) 0.094(6) 0.015(4) 0.021(4) -0.007(4)
C(30) 0.060(4) 0.065(4) 0.064(4) 0.007(3) 0.014(3) -0.007(3)

loop_
_atom_site_label
_atom_site_fract_x
_atom_site_fract_y
_atom_site_fract_z
_atom_site_U_iso_or_equiv
_atom_site_thermal_displace_type
Re(1) 0.49512(2) 0.38130(1) 0.22209(1) 0.04496(8) Uij
Cd(1) 0.2500 0.14784(4) 0.2500 0.0424(2) Uij
S(1) 0.3713(1) 0.2582(1) 0.1930(1) 0.0631(5) Uij
P(1) 0.7500 0.0497(2) 0.2500 0.0666(7) Uij
P(2) 0.2500 -0.2489(2) 0.2500 0.0721(8) Uij
F(1) 0.8386(4) 0.0491(5) 0.2047(4) 0.125(2) Uij
F(2) 0.8073(5) -0.0207(5) 0.3205(5) 0.153(3) Uij
F(3) 0.6960(7) 0.1140(5) 0.1800(5) 0.185(3) Uij
F(4) 0.332(1) -0.319(1) 0.255(1) 0.144(6) Uij
F(4') 0.2500 -0.350(1) 0.2500 0.153(9) Uij
F(5) 0.325(2) -0.177(1) 0.262(1) 0.17(1) Uij
F(5') 0.2500 -0.147(2) 0.2500 0.20(2) Uij
F(6) 0.2324(5) -0.2507(4) 0.1456(4) 0.130(2) Uij
F(7) 0.134(1) -0.238(2) 0.237(2) 0.187(9) Uij
O(1) 0.6456(4) 0.5304(3) 0.2612(4) 0.084(2) Uij
O(2) 0.6555(4) 0.2713(4) 0.3509(4) 0.081(2) Uij
O(3) 0.4365(5) 0.4467(4) 0.3863(4) 0.095(2) Uij
N(1) 0.3851(3) 0.4520(3) 0.1178(3) 0.048(1) Uij
N(2) 0.5250(3) 0.3455(3) 0.0967(3) 0.046(1) Uij
N(3) 0.3098(4) 0.0496(3) 0.1625(3) 0.047(1) Uij
N(4) 0.1209(4) 0.1184(3) 0.1160(3) 0.048(1) Uij
C(1) 0.5904(5) 0.4729(5) 0.2441(4) 0.060(2) Uij
C(2) 0.5961(4) 0.3110(4) 0.3020(4) 0.054(2) Uij
C(3) 0.4567(5) 0.4196(5) 0.3255(5) 0.064(2) Uij
C(4) 0.3168(5) 0.5057(4) 0.1338(5) 0.059(2) Uij
C(5) 0.2462(5) 0.5477(4) 0.0669(5) 0.068(2) Uij
C(6) 0.2468(6) 0.5329(5) -0.0210(6) 0.076(2) Uij
C(7) 0.3167(4) 0.4780(4) -0.0380(4) 0.059(2) Uij
C(8) 0.3859(4) 0.4389(3) 0.0327(4) 0.049(2) Uij
C(9) 0.4647(4) 0.3796(3) 0.0194(4) 0.046(1) Uij
C(10) 0.4787(5) 0.3605(5) -0.0621(4) 0.060(2) Uij
C(11) 0.5554(5) 0.3056(5) -0.0670(5) 0.066(2) Uij
C(12) 0.6154(5) 0.2704(5) 0.0106(5) 0.066(2) Uij
C(13) 0.5994(4) 0.2909(4) 0.0907(4) 0.057(2) Uij
C(14) 0.3029(5) 0.2566(4) 0.0773(4) 0.050(2) Uij
C(15) 0.2114(5) 0.3001(4) 0.0454(4) 0.061(2) Uij
C(16) 0.1557(5) 0.2953(5) -0.0446(5) 0.073(2) Uij
C(17) 0.1915(6) 0.2480(5) -0.1041(5) 0.078(2) Uij
C(18) 0.2815(6) 0.2056(5) -0.0718(5) 0.069(2) Uij
C(19) 0.3381(5) 0.2092(4) 0.0176(4) 0.058(2) Uij
C(20) 0.1249(9) 0.2425(8) -0.2005(7) 0.120(4) Uij
C(21) 0.0311(5) 0.1545(4) 0.0956(4) 0.061(2) Uij
C(22) -0.0371(5) 0.1531(5) 0.0110(5) 0.069(2) Uij
C(23) -0.0082(6) 0.1108(4) -0.0555(5) 0.066(2) Uij
C(24) 0.0844(5) 0.0722(4) -0.0345(4) 0.059(2) Uij
C(25) 0.1494(4) 0.0755(3) 0.0521(4) 0.044(1) Uij
C(26) 0.2510(4) 0.0346(3) 0.0794(4) 0.048(2) Uij
C(27) 0.2882(6) -0.0156(4) 0.0207(5) 0.066(2) Uij
C(28) 0.3827(6) -0.0489(5) 0.0500(6) 0.077(2) Uij
C(29) 0.4452(6) -0.0318(5) 0.1344(6) 0.077(2) Uij
C(30) 0.4026(5) 0.0163(4) 0.1879(5) 0.064(2) Uij
H(1) 0.3165 0.5162 0.1935 0.0721 Uij
H(2) 0.1991 0.5857 0.0798 0.0835 Uij
H(3) 0.1982 0.5602 -0.0688 0.0926 Uij
H(4) 0.3177 0.4666 -0.0983 0.0693 Uij
H(5) 0.4348 0.3846 -0.1152 0.0730 Uij
H(6) 0.5667 0.2932 -0.1237 0.0784 Uij
H(7) 0.6675 0.2314 0.0083 0.0808 Uij
H(8) 0.6416 0.2654 0.1432 0.0689 Uij
H(9) 0.1861 0.3326 0.0858 0.0741 Uij
H(10) 0.0936 0.3261 -0.0656 0.0887 Uij
H(11) 0.3068 0.1733 -0.1118 0.0842 Uij
H(12) 0.4005 0.1788 0.0380 0.0693 Uij
H(13) 0.1128 0.2983 -0.2260 0.1539 Uij
H(14) 0.1563 0.2083 -0.2351 0.1539 Uij
H(15) 0.0602 0.2177 -0.2017 0.1539 Uij
H(16) 0.0121 0.1842 0.1418 0.0726 Uij
H(17) -0.1016 0.1806 -0.0002 0.0839 Uij
H(18) -0.0518 0.1080 -0.1148 0.0781 Uij
H(19) 0.1053 0.0430 -0.0802 0.0714 Uij
H(20) 0.2469 -0.0257 -0.0384 0.0799 Uij
H(21) 0.4071 -0.0850 0.0114 0.0925 Uij
H(22) 0.5119 -0.0529 0.1538 0.0928 Uij
H(23) 0.4438 0.0272 0.2474 0.0768 Uij

loop_
_atom_type_symbol
_atom_type_oxidation_number
_atom_type_number_in_cell
_atom_type_scat_dispersion_real
_atom_type_scat_dispersion_imag
_atom_type_scat_source
C 0 120 0.003 0.002 'International Tables'
H 0 92 0.000 0.000 'International Tables'
N 0 16 0.006 0.003 'International Tables'
O 0 12 0.011 0.006 'International Tables'
F 0 24 0.017 0.010 'International Tables'
P 0 4 0.102 0.094 'International Tables'
S 0 4 0.125 0.123 'International Tables'
Cd 0 2 -0.807 1.202 'International Tables'
Re 0 4 -1.018 7.231 'International Tables'

loop_
_geom_angle_atom_site_label_1
_geom_angle_atom_site_label_2
_geom_angle_atom_site_label_3
_geom_angle
_geom_angle_publ_flag
S(1) Re(1) N(1) 88.0(1) yes
S(1) Re(1) N(2) 85.9(1) yes
S(1) Re(1) C(1) 179.0(2) yes
S(1) Re(1) C(2) 90.2(2) yes
S(1) Re(1) C(3) 93.5(2) yes
N(1) Re(1) N(2) 74.3(2) yes
N(1) Re(1) C(1) 92.6(2) yes
N(1) Re(1) C(2) 172.7(2) yes
N(1) Re(1) C(3) 99.8(3) yes
N(2) Re(1) C(1) 93.6(2) yes
N(2) Re(1) C(2) 98.6(2) yes
N(2) Re(1) C(3) 174.0(2) yes
C(1) Re(1) C(2) 89.1(3) yes
C(1) Re(1) C(3) 87.1(3) yes
C(2) Re(1) C(3) 87.4(3) yes
S(1) Cd(1) S(1) 100.89(8) yes
S(1) Cd(1) N(3) 83.2(1) yes
S(1) Cd(1) N(3) 162.2(1) yes
S(1) Cd(1) N(4) 102.2(1) yes
S(1) Cd(1) N(4) 92.2(1) yes
S(1) Cd(1) N(3) 162.2(1) yes
S(1) Cd(1) N(3) 83.2(1) yes
S(1) Cd(1) N(4) 92.2(1) yes
S(1) Cd(1) N(4) 102.2(1) yes
N(3) Cd(1) N(3) 98.2(2) yes
N(3) Cd(1) N(4) 70.0(2) yes
N(3) Cd(1) N(4) 94.9(2) yes
N(3) Cd(1) N(4) 94.9(2) yes
N(3) Cd(1) N(4) 70.0(2) yes
N(4) Cd(1) N(4) 157.5(2) yes
Re(1) S(1) Cd(1) 150.49(7) yes
Re(1) S(1) C(14) 109.1(2) yes
Cd(1) S(1) C(14) 97.2(2) yes
F(1) P(1) F(1) 179.3(5) yes
F(1) P(1) F(2) 90.7(3) yes
F(1) P(1) F(2) 88.8(3) yes
F(1) P(1) F(3) 87.9(4) yes
F(1) P(1) F(3) 92.5(4) yes
F(1) P(1) F(2) 88.8(3) yes
F(1) P(1) F(2) 90.7(3) yes
F(1) P(1) F(3) 92.5(4) yes
F(1) P(1) F(3) 87.9(4) yes
F(2) P(1) F(2) 92.6(6) yes
F(2) P(1) F(3) 177.6(4) yes
F(2) P(1) F(3) 85.4(4) yes
F(2) P(1) F(3) 85.4(4) yes
F(2) P(1) F(3) 177.6(4) yes
F(3) P(1) F(3) 96.6(7) yes
F(4) P(2) F(4) 90(1) yes
F(4) P(2) F(4') 45.1(8) yes
F(4) P(2) F(5) 93.6(9) yes
F(4) P(2) F(5) 174(1) yes
F(4) P(2) F(5') 134.9(8) yes
F(4) P(2) F(6) 86.5(7) yes
F(4) P(2) F(6) 92.0(7) yes
F(4) P(2) F(7) 141(1) yes
F(4) P(2) F(7) 51.3(10) yes
F(4) P(2) F(4') 45.1(8) yes
F(4) P(2) F(5) 174(1) yes
F(4) P(2) F(5) 93.6(9) yes
F(4) P(2) F(5') 134.9(8) yes
F(4) P(2) F(6) 92.0(7) yes
F(4) P(2) F(6) 86.5(7) yes
F(4) P(2) F(7) 51.3(10) yes
F(4) P(2) F(7) 141(1) yes
F(4') P(2) F(5) 138.5(10) yes
F(4') P(2) F(5) 138.5(10) yes
F(4') P(2) F(5') 180.0 yes
F(4') P(2) F(6) 89.0(3) yes
F(4') P(2) F(6) 89.0(3) yes
F(4') P(2) F(7) 96(1) yes
F(4') P(2) F(7) 96(1) yes
F(5) P(2) F(5) 82(1) yes
F(5) P(2) F(5') 41.5(10) yes
F(5) P(2) F(6) 92.3(8) yes
F(5) P(2) F(6) 89.2(8) yes
F(5) P(2) F(7) 125(1) yes
F(5) P(2) F(7) 42(1) yes
F(5) P(2) F(5') 41.5(10) yes
F(5) P(2) F(6) 89.2(8) yes
F(5) P(2) F(6) 92.3(8) yes
F(5) P(2) F(7) 42(1) yes
F(5) P(2) F(7) 125(1) yes
F(5') P(2) F(6) 91.0(3) yes
F(5') P(2) F(6) 91.0(3) yes
F(5') P(2) F(7) 83(1) yes
F(5') P(2) F(7) 83(1) yes
F(6) P(2) F(6) 177.9(6) yes
F(6) P(2) F(7) 91.1(10) yes
F(6) P(2) F(7) 89.2(10) yes
F(6) P(2) F(7) 89.2(10) yes
F(6) P(2) F(7) 91.1(10) yes
F(7) P(2) F(7) 167(2) yes
P(2) F(4) F(4') 68(1) yes
P(2) F(4) F(7) 63.9(9) yes
F(4') F(4) F(7) 131(1) yes
P(2) F(4') F(4) 66(1) yes
P(2) F(4') F(4) 66(1) yes
F(4) F(4') F(4) 133(2) yes
P(2) F(5) F(5') 73(2) yes
P(2) F(5) F(7) 71(1) yes
F(5') F(5) F(7) 144(2) yes
P(2) F(5') F(5) 64(2) yes
P(2) F(5') F(5) 64(2) yes
F(5) F(5') F(5) 129(4) yes
P(2) F(7) F(4) 64(1) yes
P(2) F(7) F(5) 66(1) yes
F(4) F(7) F(5) 131(1) yes
Re(1) N(1) C(4) 123.8(4) yes
Re(1) N(1) C(8) 117.4(4) yes
C(4) N(1) C(8) 118.8(5) yes
Re(1) N(2) C(9) 118.0(4) yes
Re(1) N(2) C(13) 124.1(4) yes
C(9) N(2) C(13) 117.9(5) yes
Cd(1) N(3) C(26) 117.5(4) yes
Cd(1) N(3) C(30) 123.2(4) yes
C(26) N(3) C(30) 118.9(5) yes
Cd(1) N(4) C(21) 123.2(4) yes
Cd(1) N(4) C(25) 116.6(4) yes
C(21) N(4) C(25) 118.9(5) yes
Re(1) C(1) O(1) 176.0(6) yes
Re(1) C(2) O(2) 178.0(6) yes
Re(1) C(3) O(3) 176.1(6) yes
N(1) C(4) C(5) 122.8(6) yes
C(4) C(5) C(6) 117.9(7) yes
C(5) C(6) C(7) 119.7(6) yes
C(6) C(7) C(8) 119.1(6) yes
N(1) C(8) C(7) 121.7(6) yes
N(1) C(8) C(9) 116.2(5) yes
C(7) C(8) C(9) 122.1(5) yes
N(2) C(9) C(8) 114.0(5) yes
N(2) C(9) C(10) 121.6(6) yes
C(8) C(9) C(10) 124.3(5) yes
C(9) C(10) C(11) 119.8(6) yes
C(10) C(11) C(12) 118.7(6) yes
C(11) C(12) C(13) 120.0(6) yes
N(2) C(13) C(12) 122.0(6) yes
S(1) C(14) C(15) 121.3(5) yes
S(1) C(14) C(19) 120.2(5) yes
C(15) C(14) C(19) 118.4(6) yes
C(14) C(15) C(16) 121.0(6) yes
C(15) C(16) C(17) 120.4(7) yes
C(16) C(17) C(18) 118.0(7) yes
C(16) C(17) C(20) 117.7(9) yes
C(18) C(17) C(20) 124.2(9) yes
C(17) C(18) C(19) 122.7(7) yes
C(14) C(19) C(18) 119.6(6) yes
N(4) C(21) C(22) 124.1(6) yes
C(21) C(22) C(23) 117.5(6) yes
C(22) C(23) C(24) 118.7(6) yes
C(23) C(24) C(25) 121.0(6) yes
N(4) C(25) C(24) 119.7(5) yes
N(4) C(25) C(26) 116.7(5) yes
C(24) C(25) C(26) 123.6(5) yes
N(3) C(26) C(25) 117.4(5) yes
N(3) C(26) C(27) 119.8(6) yes
C(25) C(26) C(27) 122.7(5) yes
C(26) C(27) C(28) 119.1(6) yes
C(27) C(28) C(29) 121.7(6) yes
C(28) C(29) C(30) 115.4(6) yes
N(3) C(30) C(29) 124.9(6) yes

loop_
_geom_bond_atom_site_label_1
_geom_bond_atom_site_label_2
_geom_bond_distance
_geom_bond_publ_flag
Re(1) S(1) 2.523(2) yes
Re(1) N(1) 2.179(4) yes
Re(1) N(2) 2.177(4) yes
Re(1) C(1) 1.904(7) yes
Re(1) C(2) 1.924(6) yes
Re(1) C(3) 1.924(7) yes
Cd(1) S(1) 2.713(2) yes
Cd(1) S(1) 2.713(2) yes
Cd(1) N(3) 2.348(4) yes
Cd(1) N(3) 2.348(4) yes
Cd(1) N(4) 2.367(5) yes
Cd(1) N(4) 2.367(5) yes
S(1) C(14) 1.779(6) yes
P(1) F(1) 1.564(5) yes
P(1) F(1) 1.564(5) yes
P(1) F(2) 1.597(6) yes
P(1) F(2) 1.597(6) yes
P(1) F(3) 1.514(5) yes
P(1) F(3) 1.514(5) yes
P(2) F(4) 1.56(1) yes
P(2) F(4) 1.56(1) yes
P(2) F(4') 1.58(2) yes
P(2) F(5) 1.50(2) yes
P(2) F(5) 1.50(2) yes
P(2) F(5') 1.59(3) yes
P(2) F(6) 1.573(5) yes
P(2) F(6) 1.573(5) yes
P(2) F(7) 1.55(2) yes
P(2) F(7) 1.55(2) yes
F(4) F(4') 1.21(2) yes
F(4) F(7) 1.35(3) yes
F(5) F(5') 1.10(2) yes
F(5) F(7) 1.10(2) yes
O(1) C(1) 1.157(8) yes
O(2) C(2) 1.131(7) yes
O(3) C(3) 1.138(8) yes
N(1) C(4) 1.333(8) yes
N(1) C(8) 1.342(7) yes
N(2) C(9) 1.362(7) yes
N(2) C(13) 1.352(8) yes
N(3) C(26) 1.338(7) yes
N(3) C(30) 1.326(8) yes
N(4) C(21) 1.309(8) yes
N(4) C(25) 1.345(7) yes
C(4) C(5) 1.372(9) yes
C(5) C(6) 1.39(1) yes
C(6) C(7) 1.37(1) yes
C(7) C(8) 1.377(8) yes
C(8) C(9) 1.482(8) yes
C(9) C(10) 1.366(9) yes
C(10) C(11) 1.376(10) yes
C(11) C(12) 1.37(1) yes
C(12) C(13) 1.361(9) yes
C(14) C(15) 1.388(8) yes
C(14) C(19) 1.378(8) yes
C(15) C(16) 1.395(10) yes
C(16) C(17) 1.38(1) yes
C(17) C(18) 1.36(1) yes
C(17) C(20) 1.52(1) yes
C(18) C(19) 1.390(9) yes
C(21) C(22) 1.383(9) yes
C(22) C(23) 1.38(1) yes
C(23) C(24) 1.360(10) yes
C(24) C(25) 1.391(8) yes
C(25) C(26) 1.482(8) yes
C(26) C(27) 1.403(8) yes
C(27) C(28) 1.35(1) yes
C(28) C(29) 1.38(1) yes
C(29) C(30) 1.369(9) yes
